data_2232744
loop_
_publ_author_name
'Liu, Zeng-Xin'

_publ_section_title
;
 <i>N</i>'-(4-Methoxybenzylidene)-4-methylbenzohydrazide
;
_journal_coeditor_code HB6527
_journal_issue 12
_journal_name_full 'Acta Crystallographica Section E'
_journal_page_first o3438
_journal_paper_doi 10.1107/S1600536811049932
_journal_volume 67
_journal_year 2011
_chemical_formula_iupac 'C16 H16 N2 O2'
_chemical_formula_moiety 'C16 H16 N2 O2'
_chemical_formula_sum 'C16 H16 N2 O2'
_chemical_formula_weight 268.31
_chemical_name_systematic
;
<i>N</i>'-(4-Methoxybenzylidene)-4-methylbenzohydrazide
;
_space_group_IT_number 61
_symmetry_cell_setting orthorhombic
_symmetry_space_group_name_Hall '-P 2ac 2ab'
_symmetry_space_group_name_H-M 'P b c a'
_atom_sites_solution_hydrogens geom
_atom_sites_solution_primary direct
_atom_sites_solution_secondary difmap
_audit_creation_method SHELXL97
_cell_angle_alpha 90.00
_cell_angle_beta 90.00
_cell_angle_gamma 90.00
_cell_formula_units_Z 8
_cell_length_a 12.138(2)
_cell_length_b 8.0580(16)
_cell_length_c 29.320(3)
_cell_measurement_reflns_used 883
_cell_measurement_temperature 298(2)
_cell_measurement_theta_max 24.3
_cell_measurement_theta_min 2.2
_cell_volume 2867.7(8)
_computing_cell_refinement 'SAINT (Bruker, 2007)'
_computing_data_collection 'SMART (Bruker, 2007)'
_computing_data_reduction 'SAINT (Bruker, 2007)'
_computing_molecular_graphics 'SHELXTL (Sheldrick, 2008)'
_computing_publication_material 'SHELXL97 (Sheldrick, 2008)'
_computing_structure_refinement 'SHELXL97 (Sheldrick, 2008)'
_computing_structure_solution 'SHELXS97 (Sheldrick, 2008)'
_diffrn_ambient_temperature 298(2)
_diffrn_measured_fraction_theta_full 0.986
_diffrn_measured_fraction_theta_max 0.986
_diffrn_measurement_device_type 'Bruker SMART 1K CCD'
_diffrn_measurement_method '\w scan'
_diffrn_radiation_monochromator graphite
_diffrn_radiation_source 'fine-focus sealed tube'
_diffrn_radiation_type MoK\a
_diffrn_radiation_wavelength 0.71073
_diffrn_reflns_av_R_equivalents 0.1373
_diffrn_reflns_av_sigmaI/netI 0.1347
_diffrn_reflns_limit_h_max 15
_diffrn_reflns_limit_h_min -15
_diffrn_reflns_limit_k_max 10
_diffrn_reflns_limit_k_min -10
_diffrn_reflns_limit_l_max 36
_diffrn_reflns_limit_l_min -36
_diffrn_reflns_number 20247
_diffrn_reflns_theta_full 27.00
_diffrn_reflns_theta_max 27.00
_diffrn_reflns_theta_min 1.39
_exptl_absorpt_coefficient_mu 0.083
_exptl_absorpt_correction_T_max 0.9901
_exptl_absorpt_correction_T_min 0.9860
_exptl_absorpt_correction_type multi-scan
_exptl_absorpt_process_details '(SADABS; Sheldrick, 1996)'
_exptl_crystal_colour colorless
_exptl_crystal_density_diffrn 1.243
_exptl_crystal_density_method 'not measured'
_exptl_crystal_description prism
_exptl_crystal_F_000 1136
_exptl_crystal_size_max 0.17
_exptl_crystal_size_mid 0.13
_exptl_crystal_size_min 0.12
_refine_diff_density_max 0.161
_refine_diff_density_min -0.235
_refine_ls_extinction_method none
_refine_ls_goodness_of_fit_ref 1.009
_refine_ls_hydrogen_treatment mixed
_refine_ls_matrix_type full
_refine_ls_number_parameters 186
_refine_ls_number_reflns 3098
_refine_ls_number_restraints 1
_refine_ls_restrained_S_all 1.009
_refine_ls_R_factor_all 0.1865
_refine_ls_R_factor_gt 0.0823
_refine_ls_shift/su_max 0.000
_refine_ls_shift/su_mean 0.000
_refine_ls_structure_factor_coef Fsqd
_refine_ls_weighting_details 'calc w=1/[\s^2^(Fo^2^)+(0.0711P)^2^] where P=(Fo^2^+2Fc^2^)/3'
_refine_ls_weighting_scheme calc
_refine_ls_wR_factor_gt 0.1668
_refine_ls_wR_factor_ref 0.2118
_reflns_number_gt 1427
_reflns_number_total 3098
_reflns_threshold_expression I>2\s(I)
_cod_data_source_file hb6527.cif
_cod_data_source_block I
_cod_database_code 2232744
_cod_database_fobs_code 2232744

loop_
_symmetry_equiv_pos_as_xyz
'x, y, z'
'-x+1/2, -y, z+1/2'
'x+1/2, -y+1/2, -z'
'-x, y+1/2, -z+1/2'
'-x, -y, -z'
'x-1/2, y, -z-1/2'
'-x-1/2, y-1/2, z'
'x, -y-1/2, z-1/2'

loop_
_atom_site_type_symbol
_atom_site_label
_atom_site_fract_x
_atom_site_fract_y
_atom_site_fract_z
_atom_site_U_iso_or_equiv
_atom_site_adp_type
_atom_site_calc_flag
_atom_site_refinement_flags
_atom_site_occupancy
_atom_site_symmetry_multiplicity
N N1 0.7556(2) 0.2199(4) 0.15333(9) 0.0515(7) Uani d D 1 1
N N2 0.7692(2) 0.1612(3) 0.10929(8) 0.0503(7) Uani d . 1 1
O O1 0.62721(19) 0.0243(3) 0.16866(7) 0.0543(7) Uani d . 1 1
O O2 0.9212(2) 0.0558(3) -0.09555(8) 0.0715(8) Uani d . 1 1
C C1 0.6336(3) 0.3773(6) 0.36707(12) 0.0858(13) Uani d . 1 1
H H1A 0.5711 0.4498 0.3692 0.129 Uiso calc R 1 1
H H1B 0.6987 0.4356 0.3766 0.129 Uiso calc R 1 1
H H1C 0.6224 0.2827 0.3865 0.129 Uiso calc R 1 1
C C2 0.6473(3) 0.3199(4) 0.31818(11) 0.0562(9) Uani d . 1 1
C C3 0.7427(3) 0.3503(5) 0.29457(11) 0.0623(10) Uani d . 1 1
H H3 0.7994 0.4082 0.3088 0.075 Uiso calc R 1 1
C C4 0.7566(3) 0.2965(4) 0.25005(11) 0.0569(10) Uani d . 1 1
H H4 0.8226 0.3169 0.2350 0.068 Uiso calc R 1 1
C C5 0.6726(3) 0.2127(4) 0.22787(10) 0.0465(8) Uani d . 1 1
C C6 0.5756(3) 0.1825(5) 0.25146(11) 0.0571(10) Uani d . 1 1
H H6 0.5185 0.1248 0.2375 0.069 Uiso calc R 1 1
C C7 0.5638(3) 0.2383(5) 0.29572(12) 0.0634(10) Uani d . 1 1
H H7 0.4975 0.2203 0.3108 0.076 Uiso calc R 1 1
C C8 0.6825(3) 0.1443(4) 0.18108(11) 0.0458(8) Uani d . 1 1
C C9 0.8368(3) 0.2430(4) 0.08500(11) 0.0519(9) Uani d . 1 1
H H9 0.8723 0.3346 0.0975 0.062 Uiso calc R 1 1
C C10 0.8597(3) 0.1963(4) 0.03814(11) 0.0465(8) Uani d . 1 1
C C11 0.9435(3) 0.2702(4) 0.01397(11) 0.0574(10) Uani d . 1 1
H H11 0.9854 0.3518 0.0282 0.069 Uiso calc R 1 1
C C12 0.9679(3) 0.2282(4) -0.03048(11) 0.0596(10) Uani d . 1 1
H H12 1.0257 0.2795 -0.0458 0.072 Uiso calc R 1 1
C C13 0.9054(3) 0.1093(4) -0.05162(11) 0.0539(9) Uani d . 1 1
C C14 0.8201(3) 0.0326(5) -0.02874(11) 0.0638(10) Uani d . 1 1
H H14 0.7784 -0.0489 -0.0431 0.077 Uiso calc R 1 1
C C15 0.7972(3) 0.0773(4) 0.01531(11) 0.0578(10) Uani d . 1 1
H H15 0.7386 0.0270 0.0304 0.069 Uiso calc R 1 1
C C16 1.0064(3) 0.1320(5) -0.12119(12) 0.0757(12) Uani d . 1 1
H H16A 0.9913 0.2484 -0.1243 0.114 Uiso calc R 1 1
H H16B 1.0102 0.0819 -0.1509 0.114 Uiso calc R 1 1
H H16C 1.0755 0.1172 -0.1057 0.114 Uiso calc R 1 1
H H1 0.790(3) 0.316(3) 0.1592(11) 0.080 Uiso d D 1 1

loop_
_atom_site_aniso_label
_atom_site_aniso_U_11
_atom_site_aniso_U_22
_atom_site_aniso_U_33
_atom_site_aniso_U_12
_atom_site_aniso_U_13
_atom_site_aniso_U_23
N1 0.0616(19) 0.0518(19) 0.0410(15) -0.0018(15) 0.0025(14) -0.0037(14)
N2 0.0576(17) 0.0523(18) 0.0410(16) 0.0043(14) 0.0019(14) -0.0043(14)
O1 0.0599(14) 0.0491(15) 0.0539(15) -0.0044(12) 0.0005(11) -0.0067(12)
O2 0.0843(19) 0.080(2) 0.0499(15) -0.0157(15) 0.0173(13) -0.0074(13)
C1 0.091(3) 0.106(4) 0.060(3) 0.003(3) 0.008(2) -0.019(2)
C2 0.065(2) 0.057(2) 0.047(2) 0.0089(19) -0.0014(18) 0.0015(17)
C3 0.067(3) 0.074(3) 0.046(2) -0.008(2) 0.0000(19) 0.0008(19)
C4 0.055(2) 0.066(3) 0.049(2) -0.0078(18) 0.0022(17) -0.0012(19)
C5 0.051(2) 0.046(2) 0.0420(19) 0.0092(16) 0.0036(16) 0.0000(16)
C6 0.047(2) 0.066(3) 0.058(2) 0.0035(18) -0.0007(17) -0.0057(19)
C7 0.053(2) 0.077(3) 0.061(2) 0.010(2) 0.0118(18) -0.005(2)
C8 0.048(2) 0.042(2) 0.048(2) 0.0080(18) -0.0020(16) 0.0031(16)
C9 0.056(2) 0.051(2) 0.049(2) 0.0036(18) -0.0009(16) -0.0015(17)
C10 0.0493(19) 0.040(2) 0.050(2) 0.0008(16) 0.0016(16) 0.0028(16)
C11 0.061(2) 0.052(2) 0.059(2) -0.0082(18) 0.0001(19) -0.0059(18)
C12 0.060(2) 0.060(3) 0.059(2) -0.0115(19) 0.0126(18) -0.0009(19)
C13 0.056(2) 0.057(2) 0.049(2) 0.0008(18) 0.0017(18) -0.0012(18)
C14 0.065(2) 0.073(3) 0.053(2) -0.018(2) 0.0060(18) -0.0021(19)
C15 0.062(2) 0.062(3) 0.050(2) -0.0145(19) 0.0089(18) 0.0023(18)
C16 0.091(3) 0.084(3) 0.053(2) -0.002(2) 0.024(2) 0.003(2)

loop_
_atom_type_symbol
_atom_type_description
_atom_type_scat_dispersion_real
_atom_type_scat_dispersion_imag
_atom_type_scat_source
C C 0.0033 0.0016 'International Tables Vol C Tables 4.2.6.8 and 6.1.1.4'
H H 0.0000 0.0000 'International Tables Vol C Tables 4.2.6.8 and 6.1.1.4'
N N 0.0061 0.0033 'International Tables Vol C Tables 4.2.6.8 and 6.1.1.4'
O O 0.0106 0.0060 'International Tables Vol C Tables 4.2.6.8 and 6.1.1.4'

loop_
_geom_angle_atom_site_label_1
_geom_angle_atom_site_label_2
_geom_angle_atom_site_label_3
_geom_angle
C8 N1 N2 119.1(3)
C8 N1 H1 126(2)
N2 N1 H1 115(2)
C9 N2 N1 114.9(3)
C13 O2 C16 117.6(3)
C2 C1 H1A 109.5
C2 C1 H1B 109.5
H1A C1 H1B 109.5
C2 C1 H1C 109.5
H1A C1 H1C 109.5
H1B C1 H1C 109.5
C3 C2 C7 117.8(3)
C3 C2 C1 121.0(3)
C7 C2 C1 121.2(3)
C2 C3 C4 121.5(3)
C2 C3 H3 119.3
C4 C3 H3 119.3
C5 C4 C3 120.4(3)
C5 C4 H4 119.8
C3 C4 H4 119.8
C4 C5 C6 118.4(3)
C4 C5 C8 123.8(3)
C6 C5 C8 117.7(3)
C7 C6 C5 119.9(3)
C7 C6 H6 120.0
C5 C6 H6 120.0
C2 C7 C6 122.0(3)
C2 C7 H7 119.0
C6 C7 H7 119.0
O1 C8 N1 122.3(3)
O1 C8 C5 121.4(3)
N1 C8 C5 116.3(3)
N2 C9 C10 121.3(3)
N2 C9 H9 119.3
C10 C9 H9 119.3
C11 C10 C15 116.9(3)
C11 C10 C9 121.2(3)
C15 C10 C9 121.9(3)
C10 C11 C12 122.7(3)
C10 C11 H11 118.7
C12 C11 H11 118.7
C13 C12 C11 118.7(3)
C13 C12 H12 120.7
C11 C12 H12 120.7
C12 C13 O2 124.5(3)
C12 C13 C14 120.6(3)
O2 C13 C14 114.9(3)
C15 C14 C13 119.5(3)
C15 C14 H14 120.2
C13 C14 H14 120.2
C14 C15 C10 121.6(3)
C14 C15 H15 119.2
C10 C15 H15 119.2
O2 C16 H16A 109.5
O2 C16 H16B 109.5
H16A C16 H16B 109.5
O2 C16 H16C 109.5
H16A C16 H16C 109.5
H16B C16 H16C 109.5

loop_
_geom_bond_atom_site_label_1
_geom_bond_atom_site_label_2
_geom_bond_distance
N1 C8 1.349(4)
N1 N2 1.385(3)
N1 H1 0.899(10)
N2 C9 1.271(4)
O1 C8 1.233(4)
O2 C13 1.372(4)
O2 C16 1.418(4)
C1 C2 1.515(5)
C1 H1A 0.9600
C1 H1B 0.9600
C1 H1C 0.9600
C2 C3 1.371(5)
C2 C7 1.376(5)
C3 C4 1.385(4)
C3 H3 0.9300
C4 C5 1.385(4)
C4 H4 0.9300
C5 C6 1.388(4)
C5 C8 1.483(4)
C6 C7 1.381(4)
C6 H6 0.9300
C7 H7 0.9300
C9 C10 1.451(4)
C9 H9 0.9300
C10 C11 1.375(4)
C10 C15 1.394(4)
C11 C12 1.379(4)
C11 H11 0.9300
C12 C13 1.370(4)
C12 H12 0.9300
C13 C14 1.380(4)
C14 C15 1.369(4)
C14 H14 0.9300
C15 H15 0.9300
C16 H16A 0.9600
C16 H16B 0.9600
C16 H16C 0.9600

loop_
_geom_hbond_atom_site_label_D
_geom_hbond_atom_site_label_H
_geom_hbond_atom_site_label_A
_geom_hbond_site_symmetry_A
_geom_hbond_distance_DH
_geom_hbond_distance_HA
_geom_hbond_distance_DA
_geom_hbond_angle_DHA
N1 H1 O1 7_765 0.899(10) 1.972(11) 2.870(4) 176(3)

loop_
_cod_related_entry_id
_cod_related_entry_database
_cod_related_entry_code
1 ChemSpider 7832842
